data_2014323
loop_
_publ_author_name
'Jonathan C. Burley'
'Timothy J. Prior'

_publ_section_title
;
 Insights into crystallization mechanism: a synchrotron study of
 polymorphism in a cobalt acetate cluster compound
;
_journal_coeditor_code FA1176
_journal_issue 2
_journal_name_full 'Acta Crystallographica Section C'
_journal_page_first m63
_journal_page_last m66
_journal_paper_doi 10.1107/S0108270105041570
_journal_volume 62
_journal_year 2006
_chemical_formula_iupac '[Co3 (C2 H3 O2)4 (C5 H5 N)8] (P F6)2'
_chemical_formula_moiety 'C48 H52 Co3 N8 O8 2+ , 2F6 P -'
_chemical_formula_sum 'C48 H52 Co3 F12 N8 O8 P2'
_chemical_formula_weight 1335.71
_chemical_name_systematic
;
di-\m~3~-acetato-1\k^2^O,O':2\kO';2\kO:3\k^2^O,O'-di-\m~2~-acetato-
1\kO:2\kO';2\kO:3\kO'-octapyridyl-1\k^3^N,2\k^2^N,3\k^3^N-tricobalt(II)
bis(hexafluorophosphate)
;
_space_group_IT_number 2
_symmetry_cell_setting triclinic
_symmetry_space_group_name_Hall '-P 1'
_symmetry_space_group_name_H-M 'P -1'
_atom_sites_solution_hydrogens geom
_atom_sites_solution_primary direct
_atom_sites_solution_secondary difmap
_audit_creation_method SHELXL97
_cell_angle_alpha 99.3800(10)
_cell_angle_beta 95.0080(10)
_cell_angle_gamma 92.2380(10)
_cell_formula_units_Z 4
_cell_length_a 10.7354(6)
_cell_length_b 22.1257(12)
_cell_length_c 23.6103(13)
_cell_measurement_reflns_used 38731
_cell_measurement_temperature 120(2)
_cell_measurement_theta_max 31.64
_cell_measurement_theta_min 3.60
_cell_volume 5503.9(5)
_computing_cell_refinement APEX2
_computing_data_collection 'APEX2 (Bruker, 2004)'
_computing_data_reduction APEX2
_computing_molecular_graphics 'WinGX (Version 1.64; Farrugia, 1999) and PLATON (Spek, 2003)'
_computing_publication_material SHEXLX97
_computing_structure_refinement 'SHELXL97 (Sheldrick, 1997)'
_computing_structure_solution 'SHELXS97 (Sheldrick, 1997)'
_diffrn_ambient_temperature 120(2)
_diffrn_measured_fraction_theta_full 0.960
_diffrn_measured_fraction_theta_max 0.960
_diffrn_measurement_device_type 'Bruker D8'
_diffrn_measurement_method '\w rotation with narrow frames'
_diffrn_radiation_monochromator 'silicon 111'
_diffrn_radiation_source 'Daresbury SRS Station 16.2SMX'
_diffrn_radiation_type synchrotron
_diffrn_radiation_wavelength 0.84610
_diffrn_reflns_av_R_equivalents 0.0295
_diffrn_reflns_av_sigmaI/netI 0.0448
_diffrn_reflns_limit_h_max 13
_diffrn_reflns_limit_h_min 0
_diffrn_reflns_limit_k_max 27
_diffrn_reflns_limit_k_min -27
_diffrn_reflns_limit_l_max 28
_diffrn_reflns_limit_l_min -29
_diffrn_reflns_number 38731
_diffrn_reflns_theta_full 31.64
_diffrn_reflns_theta_max 31.64
_diffrn_reflns_theta_min 3.60
_exptl_absorpt_coefficient_mu 1.052
_exptl_absorpt_correction_T_max 0.949
_exptl_absorpt_correction_T_min 0.463
_exptl_absorpt_correction_type multi-scan
_exptl_absorpt_process_details '(SADABS; Bruker, 2004)'
_exptl_crystal_colour pink
_exptl_crystal_density_diffrn 1.612
_exptl_crystal_density_method 'not measured'
_exptl_crystal_description plate
_exptl_crystal_F_000 2716
_exptl_crystal_size_max 0.25
_exptl_crystal_size_mid 0.1
_exptl_crystal_size_min 0.05
_refine_diff_density_max 1.478
_refine_diff_density_min -1.456
_refine_ls_extinction_method none
_refine_ls_goodness_of_fit_ref 1.049
_refine_ls_hydrogen_treatment constr
_refine_ls_matrix_type full
_refine_ls_number_parameters 1432
_refine_ls_number_reflns 21108
_refine_ls_number_restraints 66
_refine_ls_restrained_S_all 1.081
_refine_ls_R_factor_all 0.0636
_refine_ls_R_factor_gt 0.0556
_refine_ls_shift/su_max 0.002
_refine_ls_shift/su_mean 0.000
_refine_ls_structure_factor_coef Fsqd
_refine_ls_weighting_details 'calc w = 1/[\s^2^(Fo^2^)+(0.0871P)^2^+8.495P] where P=(Fo^2^+2Fc^2^)/3'
_refine_ls_weighting_scheme calc
_refine_ls_wR_factor_gt 0.1462
_refine_ls_wR_factor_ref 0.1521
_reflns_number_gt 17966
_reflns_number_total 21108
_reflns_threshold_expression I>2\s(I)
_cod_data_source_file fa1176.cif
_cod_data_source_block I
_cod_original_sg_symbol_H-M P-1
_cod_database_code 2014323
_cod_database_fobs_code 2014323

loop_
_symmetry_equiv_pos_as_xyz
'x, y, z'
'-x, -y, -z'

loop_
_atom_site_label
_atom_site_fract_x
_atom_site_fract_y
_atom_site_fract_z
_atom_site_U_iso_or_equiv
_atom_site_adp_type
_atom_site_calc_flag
_atom_site_refinement_flags
_atom_site_occupancy
_atom_site_disorder_assembly
_atom_site_disorder_group
_atom_site_type_symbol
Co1 0.64029(4) 1.034157(18) 0.206669(18) 0.01183(11) Uani d . 1 . . Co
C1 0.4323(3) 0.99007(14) 0.22652(13) 0.0134(6) Uani d . 1 . . C
O1 0.4445(2) 1.04186(10) 0.21098(10) 0.0170(5) Uani d . 1 . . O
O2 0.5304(2) 0.96107(9) 0.23618(9) 0.0137(4) Uani d . 1 . . O
C2 0.3048(3) 0.96341(15) 0.23191(17) 0.0216(7) Uani d . 1 . . C
H2A 0.2510 0.9959 0.2436 0.032 Uiso calc R 1 . . H
H2B 0.3102 0.9368 0.2602 0.032 Uiso calc R 1 . . H
H2C 0.2711 0.9404 0.1954 0.032 Uiso calc R 1 . . H
C3 0.8504(3) 0.95504(13) 0.23090(13) 0.0119(6) Uani d . 1 . . C
O3 0.8156(2) 1.00660(10) 0.21999(10) 0.0173(5) Uani d . 1 . . O
O4 0.7788(2) 0.90986(10) 0.23319(10) 0.0156(5) Uani d . 1 . . O
C4 0.9886(3) 0.94904(16) 0.24188(17) 0.0220(7) Uani d . 1 . . C
H4A 1.0054 0.9310 0.2759 0.033 Uiso calc R 1 . . H
H4B 1.0309 0.9889 0.2473 0.033 Uiso calc R 1 . . H
H4C 1.0180 0.9234 0.2095 0.033 Uiso calc R 1 . . H
Co2 0.60728(4) 0.875518(16) 0.249667(17) 0.00939(10) Uani d . 1 . . Co
C5 0.3643(3) 0.79420(14) 0.26379(13) 0.0124(6) Uani d . 1 . . C
C6 0.2259(3) 0.79898(15) 0.24861(16) 0.0207(7) Uani d . 1 . . C
H6A 0.1928 0.8271 0.2783 0.031 Uiso calc R 1 . . H
H6B 0.1838 0.7593 0.2453 0.031 Uiso calc R 1 . . H
H6C 0.2130 0.8136 0.2126 0.031 Uiso calc R 1 . . H
O5 0.4346(2) 0.84106(9) 0.26495(10) 0.0151(5) Uani d . 1 . . O
O6 0.3994(2) 0.74296(10) 0.27435(10) 0.0167(5) Uani d . 1 . . O
Co3 0.57472(4) 0.718275(18) 0.293467(19) 0.01227(11) Uani d . 1 . . Co
C7 0.7847(3) 0.76370(14) 0.27602(14) 0.0147(6) Uani d . 1 . . C
O7 0.6849(2) 0.79162(9) 0.26488(9) 0.0132(4) Uani d . 1 . . O
O8 0.7735(2) 0.71371(10) 0.29431(10) 0.0184(5) Uani d . 1 . . O
C8 0.9116(3) 0.79016(15) 0.26857(16) 0.0193(7) Uani d . 1 . . C
H8A 0.9421 0.8184 0.3027 0.029 Uiso calc R 1 . . H
H8B 0.9059 0.8114 0.2361 0.029 Uiso calc R 1 . . H
H8C 0.9681 0.7577 0.2620 0.029 Uiso calc R 1 . . H
Co4 0.09639(4) 0.526541(18) 0.203858(19) 0.01364(11) Uani d . 1 . . Co
C1B -0.1125(3) 0.44947(13) 0.23402(13) 0.0129(6) Uani d . 1 . . C
O9 -0.0791(2) 0.49328(10) 0.20959(10) 0.0183(5) Uani d . 1 . . O
O10 -0.0445(2) 0.40756(10) 0.24609(10) 0.0167(5) Uani d . 1 . . O
C2B -0.2451(3) 0.44746(15) 0.25030(16) 0.0204(7) Uani d . 1 . . C
H2B1 -0.2975 0.4216 0.2202 0.031 Uiso calc R 1 . . H
H2B2 -0.2749 0.4882 0.2555 0.031 Uiso calc R 1 . . H
H2B3 -0.2473 0.4313 0.2856 0.031 Uiso calc R 1 . . H
C3B 0.3079(3) 0.49299(14) 0.23584(14) 0.0144(6) Uani d . 1 . . C
O11 0.2939(2) 0.54147(10) 0.21480(10) 0.0197(5) Uani d . 1 . . O
O12 0.2102(2) 0.46110(9) 0.24275(9) 0.0136(4) Uani d . 1 . . O
Co5 0.13078(4) 0.374367(16) 0.255211(17) 0.01001(10) Uani d . 1 . . Co
C4B 0.4369(3) 0.47353(15) 0.25081(15) 0.0179(7) Uani d . 1 . . C
H4B1 0.4730 0.4572 0.2161 0.027 Uiso calc R 1 . . H
H4B2 0.4326 0.4426 0.2749 0.027 Uiso calc R 1 . . H
H4B3 0.4880 0.5083 0.2711 0.027 Uiso calc R 1 . . H
C5B 0.3725(3) 0.29689(14) 0.27036(13) 0.0129(6) Uani d . 1 . . C
O13 0.3055(2) 0.34083(10) 0.26578(10) 0.0157(5) Uani d . 1 . . O
O14 0.3395(2) 0.24821(10) 0.28834(10) 0.0187(5) Uani d . 1 . . O
C6B 0.5037(3) 0.30122(15) 0.25271(16) 0.0199(7) Uani d . 1 . . C
H6B1 0.5027 0.3185 0.2179 0.030 Uiso calc R 1 . . H
H6B2 0.5356 0.2610 0.2462 0.030 Uiso calc R 1 . . H
H6B3 0.5563 0.3270 0.2828 0.030 Uiso calc R 1 . . H
C7B -0.0485(3) 0.25472(14) 0.27163(14) 0.0138(6) Uani d . 1 . . C
O15 0.0495(2) 0.28717(9) 0.26547(9) 0.0135(4) Uani d . 1 . . O
O16 -0.0356(2) 0.20490(10) 0.28958(10) 0.0181(5) Uani d . 1 . . O
C8B -0.1774(3) 0.27556(15) 0.25751(15) 0.0197(7) Uani d . 1 . . C
H8B1 -0.2272 0.2425 0.2336 0.030 Uiso calc R 1 . . H
H8B2 -0.1715 0.3098 0.2374 0.030 Uiso calc R 1 . . H
H8B3 -0.2158 0.2877 0.2925 0.030 Uiso calc R 1 . . H
Co6 0.16304(4) 0.218051(18) 0.297719(19) 0.01354(11) Uani d . 1 . . Co
N1 0.6694(3) 1.09403(12) 0.29038(12) 0.0156(6) Uani d . 1 . . N
C10 0.7448(3) 1.08051(16) 0.33458(15) 0.0214(7) Uani d . 1 . . C
H10 0.7843 1.0436 0.3295 0.026 Uiso calc R 1 . . H
C11 0.7664(4) 1.11902(17) 0.38736(16) 0.0267(8) Uani d . 1 . . C
H11 0.8180 1.1076 0.4171 0.032 Uiso calc R 1 . . H
C12 0.7104(3) 1.17453(16) 0.39534(15) 0.0229(7) Uani d . 1 . . C
H12 0.7247 1.2014 0.4301 0.027 Uiso calc R 1 . . H
C13 0.6327(3) 1.18908(16) 0.35032(15) 0.0228(7) Uani d . 1 . . C
H13 0.5932 1.2260 0.3542 0.027 Uiso calc R 1 . . H
C14 0.6147(3) 1.14737(15) 0.29909(14) 0.0177(7) Uani d . 1 . . C
H14 0.5615 1.1573 0.2692 0.021 Uiso calc R 1 . . H
N2 0.6693(3) 1.10945(12) 0.16380(12) 0.0176(6) Uani d . 1 . . N
C20 0.5760(3) 1.14450(15) 0.14927(15) 0.0191(7) Uani d . 1 . . C
H20 0.4977 1.1379 0.1619 0.023 Uiso calc R 1 . . H
C21 0.5915(4) 1.18989(16) 0.11640(15) 0.0238(8) Uani d . 1 . . C
H21 0.5254 1.2138 0.1078 0.029 Uiso calc R 1 . . H
C22 0.7073(4) 1.19931(17) 0.09628(17) 0.0298(9) Uani d . 1 . . C
H22 0.7200 1.2294 0.0738 0.036 Uiso calc R 1 . . H
C23 0.8030(4) 1.16302(18) 0.11045(19) 0.0353(10) Uani d . 1 . . C
H23 0.8812 1.1678 0.0971 0.042 Uiso calc R 1 . . H
C24 0.7806(4) 1.11943(17) 0.14484(17) 0.0276(8) Uani d . 1 . . C
H24 0.8462 1.0960 0.1552 0.033 Uiso calc R 1 . . H
N3 0.6107(3) 0.98007(12) 0.12006(12) 0.0188(6) Uani d . 1 . . N
C30 0.7076(4) 0.95715(17) 0.09347(16) 0.0283(8) Uani d . 1 . . C
H30 0.7867 0.9630 0.1136 0.034 Uiso calc R 1 . . H
C31 0.6969(5) 0.9254(2) 0.03793(17) 0.0404(11) Uani d . 1 . . C
H31 0.7671 0.9104 0.0211 0.049 Uiso calc R 1 . . H
C32 0.5798(5) 0.91630(19) 0.00766(17) 0.0379(10) Uani d . 1 . . C
H32 0.5697 0.8953 -0.0300 0.045 Uiso calc R 1 . . H
C33 0.4786(4) 0.93884(19) 0.03420(17) 0.0352(10) Uani d . 1 . . C
H33 0.3986 0.9330 0.0150 0.042 Uiso calc R 1 . . H
C34 0.4977(4) 0.97040(17) 0.09003(16) 0.0254(8) Uani d . 1 . . C
H34 0.4287 0.9857 0.1077 0.031 Uiso calc R 1 . . H
N4 0.5706(2) 0.83412(11) 0.16099(11) 0.0135(5) Uani d . 1 . . N
C40 0.6631(3) 0.80825(15) 0.13249(15) 0.0201(7) Uani d . 1 . . C
H40 0.7441 0.8132 0.1507 0.024 Uiso calc R 1 . . H
C41 0.6439(4) 0.77484(18) 0.07787(16) 0.0281(8) Uani d . 1 . . C
H41 0.7105 0.7570 0.0600 0.034 Uiso calc R 1 . . H
C42 0.5241(4) 0.76788(16) 0.04954(16) 0.0261(8) Uani d . 1 . . C
H42 0.5088 0.7455 0.0125 0.031 Uiso calc R 1 . . H
C43 0.4283(3) 0.79503(16) 0.07780(15) 0.0243(8) Uani d . 1 . . C
H43 0.3469 0.7915 0.0601 0.029 Uiso calc R 1 . . H
C44 0.4553(3) 0.82776(14) 0.13311(14) 0.0174(7) Uani d . 1 . . C
H44 0.3904 0.8462 0.1518 0.021 Uiso calc R 1 . . H
N5 0.6445(3) 0.91542(11) 0.33868(11) 0.0133(5) Uani d . 1 . . N
C50 0.7613(3) 0.92810(14) 0.36475(14) 0.0169(7) Uani d . 1 . . C
H50 0.8283 0.9150 0.3443 0.020 Uiso calc R 1 . . H
C51 0.7865(4) 0.95976(15) 0.42070(15) 0.0240(8) Uani d . 1 . . C
H51 0.8686 0.9679 0.4372 0.029 Uiso calc R 1 . . H
C52 0.6873(4) 0.97887(16) 0.45144(16) 0.0279(8) Uani d . 1 . . C
H52 0.7014 1.0009 0.4887 0.033 Uiso calc R 1 . . H
C53 0.5661(4) 0.96455(18) 0.42549(16) 0.0301(9) Uani d . 1 . . C
H53 0.4976 0.9759 0.4455 0.036 Uiso calc R 1 . . H
C54 0.5490(3) 0.93309(15) 0.36944(15) 0.0210(7) Uani d . 1 . . C
H54 0.4676 0.9238 0.3523 0.025 Uiso calc R 1 . . H
N6 0.5812(3) 0.77322(12) 0.37940(12) 0.0183(6) Uani d . 1 . . N
C60 0.6886(3) 0.79493(15) 0.41063(15) 0.0221(7) Uani d . 1 . . C
H60 0.7628 0.7904 0.3931 0.027 Uiso calc R 1 . . H
C61 0.6951(4) 0.82359(17) 0.46723(17) 0.0312(9) Uani d . 1 . . C
H61 0.7717 0.8383 0.4871 0.037 Uiso calc R 1 . . H
C62 0.5861(5) 0.83010(19) 0.49394(17) 0.0372(10) Uani d . 1 . . C
H62 0.5879 0.8489 0.5323 0.045 Uiso calc R 1 . . H
C63 0.4743(4) 0.80825(19) 0.46270(17) 0.0342(9) Uani d . 1 . . C
H63 0.3993 0.8118 0.4797 0.041 Uiso calc R 1 . . H
C64 0.4756(4) 0.78111(17) 0.40589(16) 0.0254(8) Uani d . 1 . . C
H64 0.3996 0.7676 0.3848 0.030 Uiso calc R 1 . . H
N7 0.5610(3) 0.64194(12) 0.33681(12) 0.0169(6) Uani d . 1 . . N
C70 0.6616(3) 0.61235(14) 0.35300(14) 0.0176(7) Uani d . 1 . . C
H70 0.7388 0.6231 0.3413 0.021 Uiso calc R 1 . . H
C71 0.6549(4) 0.56678(16) 0.38618(15) 0.0230(8) Uani d . 1 . . C
H71 0.7261 0.5466 0.3958 0.028 Uiso calc R 1 . . H
C72 0.5421(4) 0.55153(16) 0.40491(16) 0.0281(8) Uani d . 1 . . C
H72 0.5361 0.5213 0.4278 0.034 Uiso calc R 1 . . H
C73 0.4374(4) 0.58179(17) 0.38913(18) 0.0317(9) Uani d . 1 . . C
H73 0.3600 0.5726 0.4015 0.038 Uiso calc R 1 . . H
C74 0.4506(3) 0.62631(16) 0.35437(17) 0.0247(8) Uani d . 1 . . C
H74 0.3801 0.6460 0.3429 0.030 Uiso calc R 1 . . H
N8 0.5590(3) 0.65853(12) 0.20988(12) 0.0151(6) Uani d . 1 . . N
C80 0.4867(3) 0.67054(15) 0.16423(15) 0.0205(7) Uani d . 1 . . C
H80 0.4430 0.7062 0.1684 0.025 Uiso calc R 1 . . H
C81 0.4740(4) 0.63220(17) 0.11103(15) 0.0253(8) Uani d . 1 . . C
H81 0.4234 0.6424 0.0804 0.030 Uiso calc R 1 . . H
C82 0.5375(4) 0.57858(16) 0.10415(16) 0.0251(8) Uani d . 1 . . C
H82 0.5304 0.5520 0.0690 0.030 Uiso calc R 1 . . H
C83 0.6204(3) 0.60688(15) 0.20244(15) 0.0197(7) Uani d . 1 . . C
H83 0.6718 0.5980 0.2335 0.024 Uiso calc R 1 . . H
C84 0.6120(4) 0.56576(15) 0.15116(16) 0.0244(8) Uani d . 1 . . C
H84 0.6557 0.5301 0.1483 0.029 Uiso calc R 1 . . H
N9 0.0908(3) 0.58077(12) 0.28926(12) 0.0177(6) Uani d . 1 . . N
C90 0.1301(4) 0.64008(16) 0.29995(17) 0.0272(8) Uani d . 1 . . C
H90 0.1573 0.6576 0.2697 0.033 Uiso calc R 1 . . H
C91 0.1324(4) 0.67637(18) 0.3531(2) 0.0372(10) Uani d . 1 . . C
H91 0.1582 0.7177 0.3583 0.045 Uiso calc R 1 . . H
C92 0.0958(4) 0.6504(2) 0.3985(2) 0.0403(11) Uani d . 1 . . C
H92 0.0983 0.6736 0.4352 0.048 Uiso calc R 1 . . H
C93 0.0548(4) 0.5887(2) 0.38863(17) 0.0357(10) Uani d . 1 . . C
H93 0.0292 0.5699 0.4185 0.043 Uiso calc R 1 . . H
C94 0.0530(4) 0.55635(16) 0.33356(15) 0.0250(8) Uani d . 1 . . C
H94 0.0241 0.5154 0.3268 0.030 Uiso calc R 1 . . H
N10 0.0464(3) 0.60424(12) 0.16674(12) 0.0181(6) Uani d . 1 . . N
C100 -0.0690(3) 0.62454(16) 0.17023(16) 0.0238(8) Uani d . 1 . . C
H100 -0.1251 0.6043 0.1896 0.029 Uiso calc R 1 . . H
C101 -0.1080(4) 0.67438(16) 0.14619(16) 0.0286(8) Uani d . 1 . . C
H101 -0.1893 0.6869 0.1489 0.034 Uiso calc R 1 . . H
C102 -0.0255(4) 0.70520(16) 0.11835(17) 0.0308(9) Uani d . 1 . . C
H102 -0.0491 0.7394 0.1027 0.037 Uiso calc R 1 . . H
C103 0.0931(4) 0.68435(17) 0.11410(17) 0.0311(9) Uani d . 1 . . C
H103 0.1504 0.7040 0.0949 0.037 Uiso calc R 1 . . H
C104 0.1265(4) 0.63355(16) 0.13878(17) 0.0265(8) Uani d . 1 . . C
H104 0.2067 0.6196 0.1357 0.032 Uiso calc R 1 . . H
N11 0.1078(3) 0.47981(12) 0.11672(12) 0.0198(6) Uani d . 1 . . N
C110 0.2116(4) 0.48432(17) 0.08896(16) 0.0272(8) Uani d . 1 . . C
H110 0.2844 0.5031 0.1098 0.033 Uiso calc R 1 . . H
C111 0.2141(4) 0.46223(18) 0.03102(18) 0.0354(10) Uani d . 1 . . C
H111 0.2873 0.4662 0.0132 0.043 Uiso calc R 1 . . H
C112 0.1066(5) 0.43401(19) -0.00042(18) 0.0387(10) Uani d . 1 . . C
H112 0.1057 0.4194 -0.0397 0.046 Uiso calc R 1 . . H
C113 0.0006(4) 0.42797(18) 0.02784(17) 0.0336(9) Uani d . 1 . . C
H113 -0.0723 0.4082 0.0081 0.040 Uiso calc R 1 . . H
C114 0.0042(4) 0.45177(16) 0.08590(16) 0.0246(8) Uani d . 1 . . C
H114 -0.0680 0.4482 0.1044 0.029 Uiso calc R 1 . . H
N12 0.1262(3) 0.34018(11) 0.16499(11) 0.0142(5) Uani d . 1 . . N
C120 0.2300(3) 0.34169(15) 0.13692(15) 0.0186(7) Uani d . 1 . . C
H120 0.3031 0.3611 0.1568 0.022 Uiso calc R 1 . . H
C121 0.2323(4) 0.31545(16) 0.07961(15) 0.0248(8) Uani d . 1 . . C
H121 0.3054 0.3173 0.0614 0.030 Uiso calc R 1 . . H
C122 0.1235(4) 0.28642(18) 0.04992(16) 0.0297(9) Uani d . 1 . . C
H122 0.1227 0.2674 0.0117 0.036 Uiso calc R 1 . . H
C123 0.0162(4) 0.28624(16) 0.07824(15) 0.0254(8) Uani d . 1 . . C
H123 -0.0585 0.2681 0.0589 0.031 Uiso calc R 1 . . H
C124 0.0209(3) 0.31308(15) 0.13523(15) 0.0190(7) Uani d . 1 . . C
H124 -0.0518 0.3124 0.1539 0.023 Uiso calc R 1 . . H
N13 0.1375(3) 0.40690(11) 0.34613(12) 0.0148(5) Uani d . 1 . . N
C130 0.2432(3) 0.43372(14) 0.37597(15) 0.0181(7) Uani d . 1 . . C
H130 0.3149 0.4357 0.3568 0.022 Uiso calc R 1 . . H
C131 0.2500(3) 0.45857(16) 0.43403(15) 0.0232(8) Uani d . 1 . . C
H131 0.3246 0.4771 0.4532 0.028 Uiso calc R 1 . . H
C132 0.1448(4) 0.45545(16) 0.46280(15) 0.0254(8) Uani d . 1 . . C
H132 0.1469 0.4723 0.5016 0.030 Uiso calc R 1 . . H
C133 0.0351(3) 0.42685(16) 0.43320(15) 0.0233(7) Uani d . 1 . . C
H133 -0.0368 0.4232 0.4519 0.028 Uiso calc R 1 . . H
C134 0.0358(3) 0.40386(14) 0.37514(14) 0.0182(7) Uani d . 1 . . C
H134 -0.0380 0.3853 0.3551 0.022 Uiso calc R 1 . . H
N14 0.1631(3) 0.26328(13) 0.38604(12) 0.0198(6) Uani d . 1 . . N
C140 0.2669(4) 0.29216(15) 0.41598(15) 0.0221(7) Uani d . 1 . . C
H140 0.3365 0.2982 0.3963 0.027 Uiso calc R 1 . . H
C141 0.2748(4) 0.31326(17) 0.47482(17) 0.0300(9) Uani d . 1 . . C
H141 0.3475 0.3337 0.4940 0.036 Uiso calc R 1 . . H
C142 0.1727(4) 0.30335(19) 0.50437(17) 0.0353(10) Uani d . 1 . . C
H142 0.1756 0.3166 0.5439 0.042 Uiso calc R 1 . . H
C143 0.0659(5) 0.27326(19) 0.47396(18) 0.0377(10) Uani d . 1 . . C
H143 -0.0039 0.2656 0.4929 0.045 Uiso calc R 1 . . H
C144 0.0642(4) 0.25485(17) 0.41560(17) 0.0289(8) Uani d . 1 . . C
H144 -0.0089 0.2356 0.3955 0.035 Uiso calc R 1 . . H
N15 0.2004(3) 0.13772(12) 0.33321(12) 0.0178(6) Uani d . 1 . . N
C150 0.3150(3) 0.11684(16) 0.33394(16) 0.0232(8) Uani d . 1 . . C
H150 0.3755 0.1371 0.3169 0.028 Uiso calc R 1 . . H
C151 0.3490(4) 0.06649(17) 0.35868(17) 0.0291(8) Uani d . 1 . . C
H151 0.4305 0.0537 0.3589 0.035 Uiso calc R 1 . . H
C152 0.2586(4) 0.03587(16) 0.38303(16) 0.0292(9) Uani d . 1 . . C
H152 0.2777 0.0016 0.3996 0.035 Uiso calc R 1 . . H
C153 0.1401(4) 0.05685(18) 0.38242(18) 0.0335(9) Uani d . 1 . . C
H153 0.0779 0.0370 0.3988 0.040 Uiso calc R 1 . . H
C154 0.1135(4) 0.10793(17) 0.35725(19) 0.0315(9) Uani d . 1 . . C
H154 0.0328 0.1219 0.3571 0.038 Uiso calc R 1 . . H
N16 0.1571(3) 0.16418(12) 0.21137(12) 0.0175(6) Uani d . 1 . . N
C160 0.2093(4) 0.18347(16) 0.16753(16) 0.0248(8) Uani d . 1 . . C
H160 0.2478 0.2227 0.1736 0.030 Uiso calc R 1 . . H
C161 0.2084(4) 0.14774(18) 0.11370(17) 0.0325(9) Uani d . 1 . . C
H161 0.2448 0.1629 0.0842 0.039 Uiso calc R 1 . . H
C162 0.1525(4) 0.08894(18) 0.10426(17) 0.0324(9) Uani d . 1 . . C
H162 0.1513 0.0638 0.0686 0.039 Uiso calc R 1 . . H
C163 0.1019(3) 0.10761(15) 0.20130(16) 0.0236(8) Uani d . 1 . . C
H163 0.0638 0.0938 0.2311 0.028 Uiso calc R 1 . . H
C164 0.0986(4) 0.06875(16) 0.14916(17) 0.0288(9) Uani d . 1 . . C
H164 0.0606 0.0295 0.1444 0.035 Uiso calc R 1 . . H
P1 0.88486(9) 0.13150(4) 0.56716(4) 0.0238(2) Uani d . 1 . . P
F1 1.0168(2) 0.16826(13) 0.58152(12) 0.0523(7) Uani d . 1 . . F
F2 0.9375(3) 0.08779(18) 0.51542(13) 0.0796(12) Uani d . 1 . . F
F3 0.9312(3) 0.08648(11) 0.61017(12) 0.0461(7) Uani d . 1 . . F
F4 0.7521(2) 0.09423(10) 0.55402(13) 0.0508(8) Uani d . 1 . . F
F5 0.8301(3) 0.17430(11) 0.61873(10) 0.0431(6) Uani d . 1 . . F
F6 0.8402(2) 0.17718(13) 0.52466(11) 0.0491(7) Uani d . 1 . . F
P2 0.65490(9) 0.37860(4) 0.43452(4) 0.0265(2) Uani d D 1 . . P
F10 0.5672(2) 0.42200(12) 0.47243(11) 0.0450(6) Uani d D 1 A . F
F7 0.7323(5) 0.3402(2) 0.3874(2) 0.0428(4) Uiso d PD 0.565(5) A 1 F
F8 0.7571(5) 0.3747(2) 0.4846(2) 0.0428(4) Uiso d PD 0.565(5) A 1 F
F9 0.5748(5) 0.3199(2) 0.4407(2) 0.0428(4) Uiso d PD 0.565(5) A 1 F
F11 0.5525(4) 0.3899(3) 0.38080(19) 0.0428(4) Uiso d PD 0.565(5) A 1 F
F12 0.7273(5) 0.4414(2) 0.4237(2) 0.0428(4) Uiso d PD 0.565(5) A 1 F
F7B 0.7569(6) 0.3323(3) 0.4081(3) 0.0428(4) Uiso d PD 0.435(5) A 2 F
F8B 0.7567(6) 0.3948(3) 0.4918(3) 0.0428(4) Uiso d PD 0.435(5) A 2 F
F9B 0.6046(6) 0.3228(3) 0.4667(3) 0.0428(4) Uiso d PD 0.435(5) A 2 F
F11B 0.5565(6) 0.3590(3) 0.3831(3) 0.0428(4) Uiso d P 0.435(5) A 2 F
F12B 0.7173(7) 0.4308(3) 0.4080(3) 0.0428(4) Uiso d P 0.435(5) A 2 F
P3 0.61714(9) 0.37994(4) 0.07085(4) 0.0221(2) Uani d . 1 . . P
F13 0.6866(2) 0.34074(11) 0.02128(10) 0.0385(6) Uani d . 1 . . F
F14 0.7324(2) 0.37176(14) 0.11620(11) 0.0521(7) Uani d . 1 . . F
F15 0.5503(2) 0.31830(10) 0.08343(11) 0.0376(6) Uani d . 1 . . F
F16 0.5471(3) 0.41810(11) 0.12085(11) 0.0423(6) Uani d . 1 . . F
F17 0.5020(2) 0.38578(13) 0.02535(10) 0.0458(7) Uani d . 1 . . F
F18 0.6838(3) 0.44119(12) 0.05854(14) 0.0626(9) Uani d . 1 . . F
P4 0.06571(9) 0.86950(4) 0.06303(4) 0.0223(2) Uani d D 1 . . P
F19 0.1253(5) 0.8097(2) 0.0306(2) 0.0447(4) Uiso d PD 0.600(4) B 1 F
F20 0.1049(5) 0.8470(2) 0.12424(17) 0.0447(4) Uiso d PD 0.600(4) B 1 F
F21 -0.0644(4) 0.8311(2) 0.0587(2) 0.0447(4) Uiso d PD 0.600(4) B 1 F
F22 0.0071(5) 0.9274(2) 0.0997(2) 0.0447(4) Uiso d PD 0.600(4) B 1 F
F23 0.0262(5) 0.8922(2) 0.00514(18) 0.0447(4) Uiso d PD 0.600(4) B 1 F
F24 0.1970(4) 0.9078(2) 0.0721(2) 0.0447(4) Uiso d PD 0.600(4) B 1 F
F19B 0.1043(7) 0.7992(3) 0.0442(3) 0.0447(4) Uiso d PD 0.400(4) B 2 F
F20B 0.1468(7) 0.8674(3) 0.1209(2) 0.0447(4) Uiso d PD 0.400(4) B 2 F
F21B -0.0604(6) 0.8395(3) 0.0828(3) 0.0447(4) Uiso d PD 0.400(4) B 2 F
F22B 0.0139(7) 0.9351(3) 0.0789(3) 0.0447(4) Uiso d PD 0.400(4) B 2 F
F23B -0.0120(6) 0.8647(3) 0.0000(2) 0.0447(4) Uiso d PD 0.400(4) B 2 F
F24B 0.1869(6) 0.8958(3) 0.0389(3) 0.0447(4) Uiso d PD 0.400(4) B 2 F

loop_
_atom_site_aniso_label
_atom_site_aniso_U_11
_atom_site_aniso_U_22
_atom_site_aniso_U_33
_atom_site_aniso_U_12
_atom_site_aniso_U_13
_atom_site_aniso_U_23
Co1 0.0103(2) 0.0075(2) 0.0199(2) 0.00214(15) -0.00011(16) 0.00900(16)
C1 0.0123(15) 0.0108(15) 0.0176(16) 0.0025(12) -0.0017(12) 0.0047(12)
O1 0.0143(11) 0.0121(11) 0.0273(13) 0.0030(9) -0.0004(9) 0.0123(9)
O2 0.0118(11) 0.0086(10) 0.0225(12) 0.0028(8) 0.0008(9) 0.0077(9)
C2 0.0115(16) 0.0145(16) 0.040(2) 0.0017(13) -0.0004(14) 0.0105(14)
C3 0.0095(15) 0.0098(14) 0.0173(15) 0.0011(11) 0.0004(12) 0.0056(12)
O3 0.0119(11) 0.0116(11) 0.0305(13) 0.0010(9) -0.0001(9) 0.0108(9)
O4 0.0100(11) 0.0111(11) 0.0268(13) -0.0006(9) -0.0001(9) 0.0079(9)
C4 0.0081(16) 0.0181(17) 0.041(2) -0.0021(13) -0.0038(14) 0.0133(15)
Co2 0.0084(2) 0.00418(19) 0.0163(2) 0.00018(15) -0.00162(16) 0.00532(16)
C5 0.0093(15) 0.0114(14) 0.0181(16) 0.0028(12) 0.0021(12) 0.0066(12)
C6 0.0115(16) 0.0163(16) 0.035(2) -0.0009(13) -0.0033(14) 0.0113(14)
O5 0.0107(11) 0.0102(10) 0.0258(12) -0.0008(8) -0.0003(9) 0.0080(9)
O6 0.0120(11) 0.0096(10) 0.0299(13) 0.0015(9) -0.0011(9) 0.0086(9)
Co3 0.0100(2) 0.0070(2) 0.0216(2) 0.00147(15) -0.00033(16) 0.00854(16)
C7 0.0143(16) 0.0100(14) 0.0197(16) 0.0017(12) -0.0013(12) 0.0034(12)
O7 0.0110(11) 0.0076(10) 0.0228(12) 0.0032(8) 0.0007(9) 0.0080(8)
O8 0.0150(12) 0.0127(11) 0.0309(13) 0.0018(9) 0.0003(10) 0.0145(10)
C8 0.0126(16) 0.0131(15) 0.034(2) 0.0005(12) -0.0005(14) 0.0095(14)
Co4 0.0126(2) 0.0085(2) 0.0217(2) 0.00040(16) -0.00088(17) 0.00924(16)
C1B 0.0120(15) 0.0082(14) 0.0176(16) 0.0011(11) -0.0025(12) 0.0019(12)
O9 0.0160(12) 0.0139(11) 0.0276(13) -0.0005(9) -0.0006(10) 0.0131(9)
O10 0.0094(11) 0.0116(11) 0.0308(13) 0.0035(9) -0.0004(9) 0.0092(9)
C2B 0.0149(17) 0.0167(16) 0.0316(19) 0.0038(13) 0.0033(14) 0.0091(14)
C3B 0.0146(16) 0.0105(14) 0.0179(16) -0.0009(12) -0.0002(12) 0.0028(12)
O11 0.0184(12) 0.0124(11) 0.0311(13) -0.0009(9) 0.0004(10) 0.0133(10)
O12 0.0109(11) 0.0076(10) 0.0236(12) 0.0003(8) 0.0004(9) 0.0066(8)
Co5 0.0086(2) 0.00394(19) 0.0184(2) 0.00091(15) -0.00121(16) 0.00565(16)
C4B 0.0137(16) 0.0142(15) 0.0263(18) 0.0010(12) -0.0008(13) 0.0064(13)
C5B 0.0128(15) 0.0103(14) 0.0157(15) -0.0017(12) -0.0007(12) 0.0041(12)
O13 0.0089(11) 0.0118(10) 0.0281(13) 0.0048(8) 0.0007(9) 0.0080(9)
O14 0.0149(12) 0.0118(11) 0.0320(13) 0.0004(9) 0.0008(10) 0.0120(10)
C6B 0.0126(16) 0.0159(16) 0.034(2) 0.0029(13) 0.0034(14) 0.0113(14)
C7B 0.0139(16) 0.0092(14) 0.0190(16) -0.0002(12) 0.0006(12) 0.0048(12)
O15 0.0111(11) 0.0070(10) 0.0238(12) -0.0009(8) -0.0015(9) 0.0082(9)
O16 0.0151(12) 0.0114(11) 0.0300(13) -0.0004(9) 0.0015(10) 0.0110(9)
C8B 0.0124(16) 0.0164(16) 0.0316(19) -0.0008(13) 0.0008(14) 0.0090(14)
Co6 0.0128(2) 0.0071(2) 0.0226(2) 0.00051(16) -0.00019(17) 0.00901(17)
N1 0.0162(14) 0.0117(13) 0.0206(14) -0.0009(11) -0.0004(11) 0.0090(11)
C10 0.0234(18) 0.0178(16) 0.0252(18) 0.0051(14) -0.0023(14) 0.0113(14)
C11 0.030(2) 0.0273(19) 0.0230(19) 0.0028(16) -0.0055(15) 0.0101(15)
C12 0.0264(19) 0.0205(17) 0.0212(18) -0.0041(14) 0.0005(14) 0.0040(14)
C13 0.029(2) 0.0142(16) 0.0267(19) 0.0046(14) 0.0024(15) 0.0087(14)
C14 0.0178(17) 0.0145(15) 0.0223(17) 0.0031(13) -0.0022(13) 0.0092(13)
N2 0.0198(15) 0.0124(13) 0.0226(15) -0.0009(11) 0.0015(11) 0.0093(11)
C20 0.0192(17) 0.0155(16) 0.0254(18) 0.0016(13) -0.0019(14) 0.0137(13)
C21 0.029(2) 0.0174(17) 0.0274(19) 0.0034(15) -0.0028(15) 0.0131(14)
C22 0.040(2) 0.0193(18) 0.035(2) -0.0004(16) 0.0073(18) 0.0196(16)
C23 0.035(2) 0.027(2) 0.053(3) 0.0048(17) 0.020(2) 0.0248(19)
C24 0.0224(19) 0.0216(18) 0.045(2) 0.0038(15) 0.0075(16) 0.0206(16)
N3 0.0244(16) 0.0116(13) 0.0218(15) 0.0005(11) -0.0006(12) 0.0084(11)
C30 0.032(2) 0.031(2) 0.0244(19) 0.0138(17) 0.0014(16) 0.0102(16)
C31 0.053(3) 0.045(3) 0.025(2) 0.028(2) 0.0049(19) 0.0082(18)
C32 0.059(3) 0.029(2) 0.024(2) 0.008(2) -0.0022(19) -0.0004(16)
C33 0.041(2) 0.035(2) 0.027(2) -0.0124(19) -0.0113(18) 0.0092(17)
C34 0.026(2) 0.0264(19) 0.0241(19) -0.0040(15) 0.0007(15) 0.0080(15)
N4 0.0140(13) 0.0077(12) 0.0192(14) 0.0000(10) -0.0018(11) 0.0059(10)
C40 0.0147(17) 0.0191(17) 0.0254(18) -0.0003(13) -0.0008(13) 0.0023(14)
C41 0.027(2) 0.029(2) 0.027(2) 0.0062(16) 0.0011(15) -0.0004(15)
C42 0.035(2) 0.0205(18) 0.0211(18) -0.0019(15) -0.0038(15) 0.0011(14)
C43 0.0229(19) 0.0238(18) 0.0246(19) -0.0022(15) -0.0107(15) 0.0072(14)
C44 0.0164(16) 0.0143(15) 0.0226(17) 0.0040(13) -0.0009(13) 0.0077(13)
N5 0.0163(14) 0.0064(12) 0.0174(14) 0.0031(10) -0.0041(11) 0.0049(10)
C50 0.0156(16) 0.0133(15) 0.0222(17) -0.0006(12) -0.0040(13) 0.0072(13)
C51 0.027(2) 0.0175(17) 0.0258(19) -0.0049(14) -0.0122(15) 0.0089(14)
C52 0.044(2) 0.0205(18) 0.0178(18) 0.0053(16) -0.0034(16) 0.0005(14)
C53 0.029(2) 0.034(2) 0.026(2) 0.0141(17) -0.0013(16) 0.0009(16)
C54 0.0197(18) 0.0208(17) 0.0222(18) 0.0080(14) -0.0035(14) 0.0044(14)
N6 0.0200(15) 0.0123(13) 0.0241(15) 0.0005(11) 0.0015(12) 0.0078(11)
C60 0.0238(19) 0.0161(16) 0.0268(19) -0.0023(14) -0.0004(14) 0.0070(14)
C61 0.038(2) 0.0226(19) 0.031(2) -0.0027(17) -0.0091(17) 0.0063(16)
C62 0.059(3) 0.030(2) 0.023(2) 0.010(2) -0.0003(19) 0.0026(16)
C63 0.038(2) 0.036(2) 0.033(2) 0.0111(18) 0.0107(18) 0.0096(17)
C64 0.0223(19) 0.0281(19) 0.0274(19) 0.0050(15) 0.0035(15) 0.0081(15)
N7 0.0195(15) 0.0115(13) 0.0217(14) 0.0002(11) -0.0002(11) 0.0099(11)
C70 0.0187(17) 0.0113(15) 0.0242(17) 0.0005(12) -0.0030(13) 0.0100(13)
C71 0.029(2) 0.0172(17) 0.0240(18) 0.0027(14) -0.0038(15) 0.0099(14)
C72 0.041(2) 0.0188(18) 0.029(2) -0.0014(16) 0.0057(17) 0.0163(15)
C73 0.032(2) 0.0223(19) 0.048(2) 0.0020(16) 0.0169(18) 0.0182(17)
C74 0.0211(18) 0.0173(17) 0.040(2) 0.0048(14) 0.0071(16) 0.0147(15)
N8 0.0143(14) 0.0114(13) 0.0207(14) -0.0009(10) -0.0002(11) 0.0079(11)
C80 0.0206(18) 0.0174(16) 0.0254(18) 0.0054(14) -0.0011(14) 0.0098(14)
C81 0.027(2) 0.0285(19) 0.0207(18) 0.0011(15) -0.0039(15) 0.0078(15)
C82 0.032(2) 0.0173(17) 0.0242(19) -0.0066(15) 0.0035(15) -0.0001(14)
C83 0.0213(18) 0.0132(16) 0.0255(18) 0.0033(13) -0.0011(14) 0.0075(13)
C84 0.035(2) 0.0110(16) 0.0287(19) 0.0035(14) 0.0059(16) 0.0043(14)
N9 0.0175(14) 0.0114(13) 0.0241(15) 0.0032(11) -0.0032(11) 0.0051(11)
C90 0.030(2) 0.0140(17) 0.037(2) -0.0017(15) -0.0087(16) 0.0078(15)
C91 0.039(2) 0.0169(18) 0.050(3) 0.0075(17) -0.012(2) -0.0045(17)
C92 0.040(3) 0.034(2) 0.041(2) 0.0142(19) -0.001(2) -0.0135(19)
C93 0.044(3) 0.038(2) 0.026(2) 0.0056(19) 0.0035(18) 0.0059(17)
C94 0.031(2) 0.0180(17) 0.0268(19) 0.0019(15) -0.0005(15) 0.0063(14)
N10 0.0224(15) 0.0095(13) 0.0245(15) 0.0015(11) -0.0019(12) 0.0114(11)
C100 0.0251(19) 0.0205(17) 0.0285(19) 0.0076(15) 0.0016(15) 0.0113(15)
C101 0.035(2) 0.0198(18) 0.034(2) 0.0114(16) -0.0017(17) 0.0137(15)
C102 0.049(3) 0.0140(17) 0.030(2) 0.0043(16) -0.0088(18) 0.0117(15)
C103 0.042(2) 0.0198(18) 0.035(2) -0.0065(17) 0.0005(18) 0.0174(16)
C104 0.0246(19) 0.0185(17) 0.039(2) -0.0028(15) 0.0002(16) 0.0154(16)
N11 0.0252(16) 0.0139(13) 0.0227(15) 0.0015(12) 0.0015(12) 0.0106(11)
C110 0.030(2) 0.0243(19) 0.031(2) 0.0003(16) 0.0078(16) 0.0119(15)
C111 0.048(3) 0.029(2) 0.034(2) 0.0061(19) 0.0173(19) 0.0107(17)
C112 0.061(3) 0.030(2) 0.026(2) 0.005(2) 0.006(2) 0.0050(17)
C113 0.046(3) 0.024(2) 0.030(2) -0.0018(18) -0.0057(18) 0.0053(16)
C114 0.030(2) 0.0177(17) 0.0263(19) 0.0014(15) -0.0011(15) 0.0058(14)
N12 0.0159(14) 0.0082(12) 0.0186(14) 0.0006(10) 0.0002(11) 0.0038(10)
C120 0.0178(17) 0.0159(16) 0.0235(18) -0.0006(13) 0.0016(13) 0.0079(13)
C121 0.0254(19) 0.0260(19) 0.0252(19) 0.0008(15) 0.0074(15) 0.0085(15)
C122 0.041(2) 0.027(2) 0.0195(18) -0.0039(17) 0.0037(16) 0.0020(15)
C123 0.031(2) 0.0201(17) 0.0234(19) -0.0091(15) -0.0046(15) 0.0040(14)
C124 0.0186(17) 0.0162(16) 0.0224(17) -0.0047(13) -0.0007(13) 0.0068(13)
N13 0.0169(14) 0.0069(12) 0.0209(14) 0.0004(10) 0.0002(11) 0.0041(10)
C130 0.0163(17) 0.0133(15) 0.0253(18) -0.0020(13) -0.0017(13) 0.0077(13)
C131 0.0233(19) 0.0184(17) 0.0274(19) -0.0046(14) -0.0060(15) 0.0081(14)
C132 0.036(2) 0.0202(17) 0.0194(18) -0.0010(15) 0.0008(15) 0.0029(14)
C133 0.0234(19) 0.0220(18) 0.0255(19) 0.0013(14) 0.0063(15) 0.0046(14)
C134 0.0166(17) 0.0141(15) 0.0245(18) 0.0001(13) 0.0008(13) 0.0054(13)
N14 0.0235(16) 0.0137(13) 0.0237(15) 0.0006(11) 0.0005(12) 0.0090(11)
C140 0.0276(19) 0.0124(16) 0.0270(19) 0.0009(14) -0.0032(15) 0.0085(13)
C141 0.037(2) 0.0208(18) 0.031(2) -0.0007(16) -0.0088(17) 0.0063(15)
C142 0.050(3) 0.031(2) 0.024(2) 0.0021(19) -0.0001(18) 0.0039(16)
C143 0.051(3) 0.032(2) 0.032(2) -0.003(2) 0.014(2) 0.0037(17)
C144 0.033(2) 0.0243(19) 0.031(2) -0.0048(16) 0.0054(17) 0.0096(16)
N15 0.0216(15) 0.0104(13) 0.0239(15) 0.0017(11) 0.0012(12) 0.0110(11)
C150 0.0249(19) 0.0170(17) 0.030(2) 0.0059(14) 0.0017(15) 0.0108(14)
C151 0.033(2) 0.0220(18) 0.035(2) 0.0099(16) -0.0003(17) 0.0134(16)
C152 0.049(3) 0.0171(17) 0.0242(19) 0.0082(17) -0.0033(17) 0.0143(15)
C153 0.043(2) 0.0216(19) 0.044(2) 0.0022(17) 0.0137(19) 0.0236(17)
C154 0.025(2) 0.0242(19) 0.053(3) 0.0065(16) 0.0095(18) 0.0249(18)
N16 0.0170(14) 0.0107(13) 0.0257(15) 0.0025(11) -0.0021(11) 0.0075(11)
C160 0.028(2) 0.0175(17) 0.031(2) 0.0003(15) 0.0010(16) 0.0093(15)
C161 0.043(2) 0.030(2) 0.026(2) 0.0016(18) 0.0058(17) 0.0078(16)
C162 0.041(2) 0.026(2) 0.029(2) 0.0076(17) -0.0043(18) 0.0011(16)
C163 0.0270(19) 0.0137(16) 0.031(2) -0.0022(14) -0.0024(15) 0.0085(14)
C164 0.037(2) 0.0133(17) 0.034(2) -0.0002(15) -0.0102(17) 0.0029(15)
P1 0.0272(5) 0.0186(4) 0.0237(5) 0.0019(4) -0.0075(4) 0.0030(4)
F1 0.0328(14) 0.0671(18) 0.0595(17) -0.0170(13) -0.0141(12) 0.0320(15)
F2 0.070(2) 0.113(3) 0.0451(17) 0.057(2) -0.0120(15) -0.0227(18)
F3 0.0456(16) 0.0345(13) 0.0606(17) 0.0053(12) -0.0128(13) 0.0237(12)
F4 0.0385(15) 0.0222(12) 0.084(2) -0.0087(11) -0.0259(14) 0.0034(12)
F5 0.0581(17) 0.0325(13) 0.0373(14) 0.0114(12) 0.0052(12) -0.0009(11)
F6 0.0383(15) 0.0687(18) 0.0493(16) 0.0053(13) -0.0037(12) 0.0399(14)
P2 0.0267(5) 0.0211(5) 0.0292(5) -0.0039(4) 0.0029(4) -0.0022(4)
F10 0.0461(16) 0.0439(15) 0.0477(15) 0.0156(12) 0.0144(12) 0.0073(12)
P3 0.0276(5) 0.0140(4) 0.0243(5) -0.0012(4) 0.0008(4) 0.0030(3)
F13 0.0341(13) 0.0411(14) 0.0373(13) 0.0107(11) 0.0034(11) -0.0047(11)
F14 0.0348(15) 0.075(2) 0.0396(15) -0.0048(14) -0.0139(12) 0.0006(13)
F15 0.0386(14) 0.0213(11) 0.0548(15) -0.0028(10) 0.0002(11) 0.0152(10)
F16 0.0551(17) 0.0303(13) 0.0400(14) 0.0007(12) 0.0174(12) -0.0052(10)
F17 0.0451(15) 0.0664(18) 0.0325(13) 0.0304(14) 0.0025(11) 0.0220(12)
F18 0.078(2) 0.0277(14) 0.089(2) -0.0079(14) 0.0428(18) 0.0141(14)
P4 0.0216(5) 0.0177(4) 0.0272(5) 0.0021(4) -0.0032(4) 0.0049(4)

loop_
_atom_type_symbol
_atom_type_description
_atom_type_scat_dispersion_real
_atom_type_scat_dispersion_imag
_atom_type_scat_source
C C 0.0033 0.0016 'International Tables Vol C Tables 4.2.6.8 and 6.1.1.4'
H H 0.0000 0.0000 'International Tables Vol C Tables 4.2.6.8 and 6.1.1.4'
O O 0.0106 0.0060 'International Tables Vol C Tables 4.2.6.8 and 6.1.1.4'
F F 0.0171 0.0103 'International Tables Vol C Tables 4.2.6.8 and 6.1.1.4'
P P 0.1023 0.0942 'International Tables Vol C Tables 4.2.6.8 and 6.1.1.4'
Co Co 0.3494 0.9721 'International Tables Vol C Tables 4.2.6.8 and 6.1.1.4'
N N 0.0061 0.0033 'International Tables Vol C Tables 4.2.6.8 and 6.1.1.4'

loop_
_geom_angle_atom_site_label_1
_geom_angle_atom_site_label_2
_geom_angle_atom_site_label_3
_geom_angle
O3 Co1 N2 102.10(10)
O3 Co1 O1 160.92(9)
N2 Co1 O1 96.73(10)
O3 Co1 N1 88.61(10)
N2 Co1 N1 90.96(10)
O1 Co1 N1 88.01(10)
O3 Co1 N3 92.98(10)
N2 Co1 N3 85.05(10)
O1 Co1 N3 91.68(10)
N1 Co1 N3 175.94(10)
O3 Co1 O2 101.10(8)
N2 Co1 O2 155.93(10)
O1 Co1 O2 60.63(8)
N1 Co1 O2 95.94(9)
N3 Co1 O2 87.43(9)
O3 Co1 C1 131.56(9)
N2 Co1 C1 126.19(11)
O1 Co1 C1 30.18(9)
N1 Co1 C1 93.66(10)
N3 Co1 C1 88.09(11)
O2 Co1 C1 30.52(9)
O1 C1 O2 118.7(3)
O1 C1 C2 119.9(3)
O2 C1 C2 121.4(3)
O1 C1 Co1 57.65(16)
O2 C1 Co1 61.20(16)
C2 C1 Co1 174.2(2)
C1 O1 Co1 92.17(18)
C1 O2 Co2 147.3(2)
C1 O2 Co1 88.28(18)
Co2 O2 Co1 122.57(10)
C1 C2 H2A 109.5
C1 C2 H2B 109.5
H2A C2 H2B 109.5
C1 C2 H2C 109.5
H2A C2 H2C 109.5
H2B C2 H2C 109.5
O4 C3 O3 125.2(3)
O4 C3 C4 118.3(3)
O3 C3 C4 116.5(3)
C3 O3 Co1 128.7(2)
C3 O4 Co2 149.2(2)
C3 C4 H4A 109.5
C3 C4 H4B 109.5
H4A C4 H4B 109.5
C3 C4 H4C 109.5
H4A C4 H4C 109.5
H4B C4 H4C 109.5
O4 Co2 O5 179.18(9)
O4 Co2 O7 91.29(8)
O5 Co2 O7 89.02(8)
O4 Co2 N5 90.20(10)
O5 Co2 N5 90.55(10)
O7 Co2 N5 91.66(9)
O4 Co2 N4 90.06(10)
O5 Co2 N4 89.19(10)
O7 Co2 N4 87.41(9)
N5 Co2 N4 179.04(9)
O4 Co2 O2 88.54(8)
O5 Co2 O2 91.17(8)
O7 Co2 O2 178.77(8)
N5 Co2 O2 87.13(9)
N4 Co2 O2 93.81(9)
O5 C5 O6 125.6(3)
O5 C5 C6 117.6(3)
O6 C5 C6 116.8(3)
C5 C6 H6A 109.5
C5 C6 H6B 109.5
H6A C6 H6B 109.5
C5 C6 H6C 109.5
H6A C6 H6C 109.5
H6B C6 H6C 109.5
C5 O5 Co2 146.7(2)
C5 O6 Co3 128.4(2)
O6 Co3 N7 107.47(10)
O6 Co3 O8 160.29(9)
N7 Co3 O8 91.90(10)
O6 Co3 N8 88.16(10)
N7 Co3 N8 91.41(10)
O8 Co3 N8 87.75(10)
O6 Co3 N6 90.64(10)
N7 Co3 N6 85.04(10)
O8 Co3 N6 94.72(10)
N8 Co3 N6 175.73(10)
O6 Co3 O7 100.76(8)
N7 Co3 O7 151.33(10)
O8 Co3 O7 60.39(8)
N8 Co3 O7 94.45(9)
N6 Co3 O7 89.81(9)
O8 C7 O7 118.2(3)
O8 C7 C8 120.4(3)
O7 C7 C8 121.4(3)
C7 O7 Co2 146.7(2)
C7 O7 Co3 88.92(18)
Co2 O7 Co3 122.52(10)
C7 O8 Co3 92.45(19)
C7 C8 H8A 109.5
C7 C8 H8B 109.5
H8A C8 H8B 109.5
C7 C8 H8C 109.5
H8A C8 H8C 109.5
H8B C8 H8C 109.5
O9 Co4 O11 162.22(9)
O9 Co4 N10 97.29(10)
O11 Co4 N10 100.03(10)
O9 Co4 N11 95.05(10)
O11 Co4 N11 89.96(10)
N10 Co4 N11 86.60(11)
O9 Co4 N9 88.22(10)
O11 Co4 N9 88.00(10)
N10 Co4 N9 89.34(10)
N11 Co4 N9 175.08(10)
O9 Co4 O12 101.79(8)
O11 Co4 O12 60.79(8)
N10 Co4 O12 160.80(10)
N11 Co4 O12 93.71(9)
N9 Co4 O12 89.20(9)
O9 Co4 C3B 132.38(9)
O11 Co4 C3B 30.18(9)
N10 Co4 C3B 130.21(11)
N11 Co4 C3B 91.42(11)
N9 Co4 C3B 89.07(10)
O12 Co4 C3B 30.62(9)
O10 C1B O9 125.5(3)
O10 C1B C2B 117.3(3)
O9 C1B C2B 117.2(3)
C1B O9 Co4 128.2(2)
C1B O10 Co5 149.1(2)
C1B C2B H2B1 109.5
C1B C2B H2B2 109.5
H2B1 C2B H2B2 109.5
C1B C2B H2B3 109.5
H2B1 C2B H2B3 109.5
H2B2 C2B H2B3 109.5
O11 C3B O12 118.5(3)
O11 C3B C4B 119.8(3)
O12 C3B C4B 121.7(3)
O11 C3B Co4 57.59(16)
O12 C3B Co4 60.92(16)
C4B C3B Co4 175.9(2)
C3B O11 Co4 92.23(19)
C3B O12 Co5 147.8(2)
C3B O12 Co4 88.46(17)
Co5 O12 Co4 121.30(10)
O10 Co5 O13 178.96(9)
O10 Co5 N12 92.36(10)
O13 Co5 N12 88.51(10)
O10 Co5 O12 89.30(8)
O13 Co5 O12 91.26(8)
N12 Co5 O12 90.64(9)
O10 Co5 N13 88.66(10)
O13 Co5 N13 90.46(10)
N12 Co5 N13 178.72(10)
O12 Co5 N13 90.15(9)
O10 Co5 O15 90.23(8)
O13 Co5 O15 89.23(8)
N12 Co5 O15 88.05(9)
O12 Co5 O15 178.58(8)
N13 Co5 O15 91.17(9)
C3B C4B H4B1 109.5
C3B C4B H4B2 109.5
H4B1 C4B H4B2 109.5
C3B C4B H4B3 109.5
H4B1 C4B H4B3 109.5
H4B2 C4B H4B3 109.5
O13 C5B O14 125.5(3)
O13 C5B C6B 117.6(3)
O14 C5B C6B 116.8(3)
C5B O13 Co5 149.7(2)
C5B O14 Co6 127.2(2)
C5B C6B H6B1 109.5
C5B C6B H6B2 109.5
H6B1 C6B H6B2 109.5
C5B C6B H6B3 109.5
H6B1 C6B H6B3 109.5
H6B2 C6B H6B3 109.5
O16 C7B O15 119.0(3)
O16 C7B C8B 119.9(3)
O15 C7B C8B 121.0(3)
O16 C7B Co6 58.29(16)
O15 C7B Co6 60.76(15)
C8B C7B Co6 178.0(2)
C7B O15 Co5 148.4(2)
C7B O15 Co6 88.41(17)
Co5 O15 Co6 121.45(10)
C7B O16 Co6 91.69(19)
C7B C8B H8B1 109.5
C7B C8B H8B2 109.5
H8B1 C8B H8B2 109.5
C7B C8B H8B3 109.5
H8B1 C8B H8B3 109.5
H8B2 C8B H8B3 109.5
O14 Co6 N15 100.42(10)
O14 Co6 O16 162.49(9)
N15 Co6 O16 96.29(10)
O14 Co6 N14 95.28(11)
N15 Co6 N14 85.65(11)
O16 Co6 N14 91.14(10)
O14 Co6 N16 88.19(10)
N15 Co6 N16 89.42(10)
O16 Co6 N16 86.79(10)
N14 Co6 N16 174.41(10)
O14 Co6 O15 102.54(8)
N15 Co6 O15 157.04(10)
O16 Co6 O15 60.85(8)
N14 Co6 O15 92.24(9)
N16 Co6 O15 91.28(9)
O14 Co6 C7B 133.21(9)
N15 Co6 C7B 126.26(11)
O16 Co6 C7B 30.02(9)
N14 Co6 C7B 91.56(11)
N16 Co6 C7B 89.24(10)
O15 Co6 C7B 30.83(9)
C14 N1 C10 116.9(3)
C14 N1 Co1 120.5(2)
C10 N1 Co1 122.7(2)
N1 C10 C11 123.0(3)
N1 C10 H10 118.5
C11 C10 H10 118.5
C12 C11 C10 119.3(3)
C12 C11 H11 120.4
C10 C11 H11 120.4
C13 C12 C11 118.3(3)
C13 C12 H12 120.8
C11 C12 H12 120.8
C12 C13 C14 118.6(3)
C12 C13 H13 120.7
C14 C13 H13 120.7
N1 C14 C13 123.9(3)
N1 C14 H14 118.1
C13 C14 H14 118.1
C24 N2 C20 117.7(3)
C24 N2 Co1 119.5(2)
C20 N2 Co1 122.5(2)
N2 C20 C21 122.7(3)
N2 C20 H20 118.6
C21 C20 H20 118.6
C20 C21 C22 119.1(3)
C20 C21 H21 120.5
C22 C21 H21 120.5
C23 C22 C21 118.5(3)
C23 C22 H22 120.8
C21 C22 H22 120.8
C22 C23 C24 118.9(4)
C22 C23 H23 120.6
C24 C23 H23 120.6
N2 C24 C23 123.1(4)
N2 C24 H24 118.4
C23 C24 H24 118.4
C30 N3 C34 116.7(3)
C30 N3 Co1 120.4(2)
C34 N3 Co1 122.8(2)
N3 C30 C31 123.6(4)
N3 C30 H30 118.2
C31 C30 H30 118.2
C30 C31 C32 118.7(4)
C30 C31 H31 120.6
C32 C31 H31 120.6
C33 C32 C31 118.8(4)
C33 C32 H32 120.6
C31 C32 H32 120.6
C32 C33 C34 118.8(4)
C32 C33 H33 120.6
C34 C33 H33 120.6
N3 C34 C33 123.4(4)
N3 C34 H34 118.3
C33 C34 H34 118.3
C44 N4 C40 117.1(3)
C44 N4 Co2 122.8(2)
C40 N4 Co2 119.9(2)
N4 C40 C41 123.2(3)
N4 C40 H40 118.4
C41 C40 H40 118.4
C40 C41 C42 119.3(4)
C40 C41 H41 120.3
C42 C41 H41 120.3
C43 C42 C41 118.2(3)
C43 C42 H42 120.9
C41 C42 H42 120.9
C42 C43 C44 118.9(3)
C42 C43 H43 120.6
C44 C43 H43 120.6
N4 C44 C43 123.2(3)
N4 C44 H44 118.4
C43 C44 H44 118.4
C54 N5 C50 117.5(3)
C54 N5 Co2 119.5(2)
C50 N5 Co2 122.8(2)
N5 C50 C51 123.1(3)
N5 C50 H50 118.4
C51 C50 H50 118.4
C52 C51 C50 118.8(3)
C52 C51 H51 120.6
C50 C51 H51 120.6
C51 C52 C53 118.6(3)
C51 C52 H52 120.7
C53 C52 H52 120.7
C54 C53 C52 119.1(4)
C54 C53 H53 120.5
C52 C53 H53 120.5
N5 C54 C53 122.9(3)
N5 C54 H54 118.5
C53 C54 H54 118.5
C60 N6 C64 116.7(3)
C60 N6 Co3 122.9(2)
C64 N6 Co3 120.1(2)
N6 C60 C61 123.5(4)
N6 C60 H60 118.2
C61 C60 H60 118.2
C60 C61 C62 118.9(4)
C60 C61 H61 120.5
C62 C61 H61 120.5
C61 C62 C63 118.7(4)
C61 C62 H62 120.7
C63 C62 H62 120.7
C64 C63 C62 118.8(4)
C64 C63 H63 120.6
C62 C63 H63 120.6
N6 C64 C63 123.4(4)
N6 C64 H64 118.3
C63 C64 H64 118.3
C74 N7 C70 118.0(3)
C74 N7 Co3 119.2(2)
C70 N7 Co3 122.5(2)
N7 C70 C71 122.7(3)
N7 C70 H70 118.7
C71 C70 H70 118.7
C72 C71 C70 119.3(3)
C72 C71 H71 120.4
C70 C71 H71 120.4
C71 C72 C73 119.0(3)
C71 C72 H72 120.5
C73 C72 H72 120.5
C72 C73 C74 118.5(4)
C72 C73 H73 120.8
C74 C73 H73 120.8
N7 C74 C73 122.6(3)
N7 C74 H74 118.7
C73 C74 H74 118.7
C83 N8 C80 116.9(3)
C83 N8 Co3 120.5(2)
C80 N8 Co3 122.6(2)
N8 C80 C81 123.1(3)
N8 C80 H80 118.4
C81 C80 H80 118.4
C82 C81 C80 119.3(3)
C82 C81 H81 120.4
C80 C81 H81 120.4
C84 C82 C81 117.9(3)
C84 C82 H82 121.0
C81 C82 H82 121.0
N8 C83 C84 123.8(3)
N8 C83 H83 118.1
C84 C83 H83 118.1
C82 C84 C83 119.0(3)
C82 C84 H84 120.5
C83 C84 H84 120.5
C94 N9 C90 117.1(3)
C94 N9 Co4 122.2(2)
C90 N9 Co4 120.7(3)
N9 C90 C91 123.6(4)
N9 C90 H90 118.2
C91 C90 H90 118.2
C90 C91 C92 118.7(4)
C90 C91 H91 120.7
C92 C91 H91 120.7
C91 C92 C93 118.9(4)
C91 C92 H92 120.6
C93 C92 H92 120.6
C94 C93 C92 118.3(4)
C94 C93 H93 120.8
C92 C93 H93 120.9
N9 C94 C93 123.4(3)
N9 C94 H94 118.3
C93 C94 H94 118.3
C104 N10 C100 118.3(3)
C104 N10 Co4 121.9(2)
C100 N10 Co4 119.7(2)
N10 C100 C101 122.6(4)
N10 C100 H100 118.7
C101 C100 H100 118.7
C102 C101 C100 119.3(4)
C102 C101 H101 120.4
C100 C101 H101 120.4
C101 C102 C103 118.6(3)
C101 C102 H102 120.7
C103 C102 H102 120.7
C102 C103 C104 119.5(4)
C102 C103 H103 120.3
C104 C103 H103 120.3
N10 C104 C103 121.8(4)
N10 C104 H104 119.1
C103 C104 H104 119.1
C114 N11 C110 117.6(3)
C114 N11 Co4 119.6(2)
C110 N11 Co4 122.2(2)
N11 C110 C111 122.7(4)
N11 C110 H110 118.7
C111 C110 H110 118.7
C110 C111 C112 119.3(4)
C110 C111 H111 120.4
C112 C111 H111 120.4
C113 C112 C111 118.5(4)
C113 C112 H112 120.7
C111 C112 H112 120.7
C112 C113 C114 119.1(4)
C112 C113 H113 120.4
C114 C113 H113 120.4
N11 C114 C113 122.8(4)
N11 C114 H114 118.6
C113 C114 H114 118.6
C124 N12 C120 117.8(3)
C124 N12 Co5 120.7(2)
C120 N12 Co5 121.4(2)
N12 C120 C121 122.7(3)
N12 C120 H120 118.7
C121 C120 H120 118.7
C120 C121 C122 118.7(3)
C120 C121 H121 120.6
C122 C121 H121 120.6
C123 C122 C121 118.6(3)
C123 C122 H122 120.7
C121 C122 H122 120.7
C124 C123 C122 119.5(3)
C124 C123 H123 120.3
C122 C123 H123 120.3
N12 C124 C123 122.6(3)
N12 C124 H124 118.7
C123 C124 H124 118.7
C134 N13 C130 117.2(3)
C134 N13 Co5 121.8(2)
C130 N13 Co5 120.9(2)
N13 C130 C131 123.0(3)
N13 C130 H130 118.5
C131 C130 H130 118.5
C132 C131 C130 118.9(3)
C132 C131 H131 120.5
C130 C131 H131 120.5
C131 C132 C133 119.2(3)
C131 C132 H132 120.4
C133 C132 H132 120.4
C134 C133 C132 118.2(3)
C134 C133 H133 120.9
C132 C133 H133 120.9
N13 C134 C133 123.4(3)
N13 C134 H134 118.3
C133 C134 H134 118.3
C144 N14 C140 117.3(3)
C144 N14 Co6 120.0(2)
C140 N14 Co6 121.9(2)
N14 C140 C141 122.9(4)
N14 C140 H140 118.5
C141 C140 H140 118.5
C142 C141 C140 118.8(4)
C142 C141 H141 120.6
C140 C141 H141 120.6
C141 C142 C143 118.6(4)
C141 C142 H142 120.7
C143 C142 H142 120.7
C144 C143 C142 119.3(4)
C144 C143 H143 120.4
C142 C143 H143 120.4
N14 C144 C143 123.1(4)
N14 C144 H144 118.5
C143 C144 H144 118.5
C150 N15 C154 117.9(3)
C150 N15 Co6 119.7(2)
C154 N15 Co6 122.4(2)
N15 C150 C151 123.5(4)
N15 C150 H150 118.3
C151 C150 H150 118.3
C152 C151 C150 118.2(4)
C152 C151 H151 120.9
C150 C151 H151 120.9
C153 C152 C151 118.9(3)
C153 C152 H152 120.6
C151 C152 H152 120.6
C152 C153 C154 119.6(4)
C152 C153 H153 120.2
C154 C153 H153 120.2
N15 C154 C153 122.0(4)
N15 C154 H154 119.0
C153 C154 H154 119.0
C160 N16 C163 117.2(3)
C160 N16 Co6 123.8(2)
C163 N16 Co6 119.0(2)
N16 C160 C161 122.9(3)
N16 C160 H160 118.5
C161 C160 H160 118.5
C160 C161 C162 119.1(4)
C160 C161 H161 120.4
C162 C161 H161 120.4
C164 C162 C161 118.3(4)
C164 C162 H162 120.9
C161 C162 H162 120.9
N16 C163 C164 123.5(4)
N16 C163 H163 118.2
C164 C163 H163 118.2
C162 C164 C163 119.0(3)
C162 C164 H164 120.5
C163 C164 H164 120.5
F5 P1 F1 90.70(16)
F5 P1 F2 178.9(2)
F1 P1 F2 90.34(19)
F5 P1 F6 89.73(15)
F1 P1 F6 90.52(15)
F2 P1 F6 90.49(18)
F5 P1 F3 90.02(14)
F1 P1 F3 88.68(14)
F2 P1 F3 89.78(17)
F6 P1 F3 179.15(16)
F5 P1 F4 88.64(16)
F1 P1 F4 178.83(16)
F2 P1 F4 90.32(18)
F6 P1 F4 90.44(15)
F3 P1 F4 90.37(14)
F11B P2 F12B 94.6(3)
F8 P2 F9 96.6(3)
F8 P2 F10 96.1(2)
F9 P2 F10 91.8(2)
F8 P2 F7 92.8(3)
F9 P2 F7 91.6(3)
F10 P2 F7 170.1(2)
F11B P2 F7B 93.8(3)
F12B P2 F7B 89.4(4)
F9 P2 F7B 86.5(3)
F8 P2 F12 88.9(3)
F9 P2 F12 174.4(3)
F10 P2 F12 86.7(2)
F7 P2 F12 89.1(3)
F11B P2 F8B 175.5(3)
F12B P2 F8B 89.9(3)
F7B P2 F8B 85.6(3)
F11B P2 F9B 91.3(3)
F12B P2 F9B 173.4(4)
F7B P2 F9B 87.2(3)
F8 P2 F11 174.0(3)
F9 P2 F11 89.3(3)
F10 P2 F11 82.8(2)
F7 P2 F11 88.0(2)
F7B P2 F11 108.3(3)
F12 P2 F11 85.2(3)
F8B P2 F11 159.0(3)
F9B P2 F11 111.5(3)
F18 P3 F17 91.27(18)
F18 P3 F13 90.18(15)
F17 P3 F13 90.13(13)
F18 P3 F16 90.78(14)
F17 P3 F16 90.11(14)
F13 P3 F16 179.01(15)
F18 P3 F15 179.8(2)
F17 P3 F15 88.90(14)
F13 P3 F15 89.88(14)
F16 P3 F15 89.16(14)
F18 P3 F14 90.28(18)
F17 P3 F14 178.19(16)
F13 P3 F14 88.94(14)
F16 P3 F14 90.80(15)
F15 P3 F14 89.55(15)
F20B P4 F22B 98.7(4)
F20B P4 F24B 88.5(4)
F22B P4 F24B 92.9(4)
F23 P4 F21 90.7(2)
F23 P4 F24 93.0(2)
F21 P4 F24 176.1(2)
F23 P4 F19 92.5(2)
F21 P4 F19 89.1(2)
F24 P4 F19 92.2(2)
F23 P4 F22 91.6(2)
F21 P4 F22 90.2(3)
F24 P4 F22 88.3(2)
F19 P4 F22 175.9(2)
F20B P4 F21B 94.8(4)
F22B P4 F21B 89.5(4)
F24B P4 F21B 175.6(4)
F20B P4 F19B 85.3(4)
F22B P4 F19B 174.0(4)
F24B P4 F19B 91.6(4)
F21B P4 F19B 85.8(4)
F20B P4 F23B 173.7(4)
F22B P4 F23B 87.5(4)
F24B P4 F23B 90.4(4)
F21B P4 F23B 86.1(4)
F19B P4 F23B 88.5(4)
F23 P4 F20 178.7(2)
F21 P4 F20 89.0(2)
F24 P4 F20 87.3(2)
F19 P4 F20 88.8(2)
F22 P4 F20 87.1(2)

loop_
_geom_bond_atom_site_label_1
_geom_bond_atom_site_label_2
_geom_bond_site_symmetry_2
_geom_bond_distance
_geom_bond_publ_flag
Co1 O3 . 2.016(2) ?
Co1 N2 . 2.112(3) ?
Co1 O1 . 2.125(2) ?
Co1 N1 . 2.183(3) ?
Co1 N3 . 2.185(3) ?
Co1 O2 . 2.203(2) ?
Co1 C1 . 2.513(3) ?
C1 O1 . 1.264(4) ?
C1 O2 . 1.277(4) ?
C1 C2 . 1.494(4) ?
O2 Co2 . 2.154(2) ?
C2 H2A . 0.9600 ?
C2 H2B . 0.9600 ?
C2 H2C . 0.9600 ?
C3 O4 . 1.248(4) ?
C3 O3 . 1.272(4) ?
C3 C4 . 1.499(4) ?
O4 Co2 . 2.057(2) ?
C4 H4A . 0.9600 ?
C4 H4B . 0.9600 ?
C4 H4C . 0.9600 ?
Co2 O5 . 2.060(2) ?
Co2 O7 . 2.134(2) ?
Co2 N5 . 2.139(3) ?
Co2 N4 . 2.140(3) ?
C5 O5 . 1.253(4) ?
C5 O6 . 1.264(4) ?
C5 C6 . 1.510(4) ?
C6 H6A . 0.9600 ?
C6 H6B . 0.9600 ?
C6 H6C . 0.9600 ?
O6 Co3 . 2.014(2) ?
Co3 N7 . 2.119(3) ?
Co3 O8 . 2.138(2) ?
Co3 N8 . 2.178(3) ?
Co3 N6 . 2.183(3) ?
Co3 O7 . 2.199(2) ?
C7 O8 . 1.257(4) ?
C7 O7 . 1.286(4) ?
C7 C8 . 1.497(4) ?
C8 H8A . 0.9600 ?
C8 H8B . 0.9600 ?
C8 H8C . 0.9600 ?
Co4 O9 . 2.019(2) ?
Co4 O11 . 2.119(2) ?
Co4 N10 . 2.120(3) ?
Co4 N11 . 2.163(3) ?
Co4 N9 . 2.179(3) ?
Co4 O12 . 2.193(2) ?
Co4 C3B . 2.509(3) ?
C1B O10 . 1.256(4) ?
C1B O9 . 1.262(4) ?
C1B C2B . 1.507(4) ?
O10 Co5 . 2.053(2) ?
C2B H2B1 . 0.9600 ?
C2B H2B2 . 0.9600 ?
C2B H2B3 . 0.9600 ?
C3B O11 . 1.262(4) ?
C3B O12 . 1.278(4) ?
C3B C4B . 1.496(4) ?
O12 Co5 . 2.144(2) ?
Co5 O13 . 2.054(2) ?
Co5 N12 . 2.137(3) ?
Co5 N13 . 2.144(3) ?
Co5 O15 . 2.145(2) ?
C4B H4B1 . 0.9600 ?
C4B H4B2 . 0.9600 ?
C4B H4B3 . 0.9600 ?
C5B O13 . 1.245(4) ?
C5B O14 . 1.269(4) ?
C5B C6B . 1.507(4) ?
O14 Co6 . 2.026(2) ?
C6B H6B1 . 0.9600 ?
C6B H6B2 . 0.9600 ?
C6B H6B3 . 0.9600 ?
C7B O16 . 1.252(4) ?
C7B O15 . 1.282(4) ?
C7B C8B . 1.503(4) ?
C7B Co6 . 2.501(3) ?
O15 Co6 . 2.183(2) ?
O16 Co6 . 2.129(2) ?
C8B H8B1 . 0.9600 ?
C8B H8B2 . 0.9600 ?
C8B H8B3 . 0.9600 ?
Co6 N15 . 2.122(3) ?
Co6 N14 . 2.161(3) ?
Co6 N16 . 2.182(3) ?
N1 C14 . 1.332(4) ?
N1 C10 . 1.345(4) ?
C10 C11 . 1.386(5) ?
C10 H10 . 0.9300 ?
C11 C12 . 1.381(5) ?
C11 H11 . 0.9300 ?
C12 C13 . 1.381(5) ?
C12 H12 . 0.9300 ?
C13 C14 . 1.390(5) ?
C13 H13 . 0.9300 ?
C14 H14 . 0.9300 ?
N2 C24 . 1.335(5) ?
N2 C20 . 1.345(4) ?
C20 C21 . 1.379(5) ?
C20 H20 . 0.9300 ?
C21 C22 . 1.389(6) ?
C21 H21 . 0.9300 ?
C22 C23 . 1.380(6) ?
C22 H22 . 0.9300 ?
C23 C24 . 1.385(5) ?
C23 H23 . 0.9300 ?
C24 H24 . 0.9300 ?
N3 C30 . 1.337(5) ?
N3 C34 . 1.342(5) ?
C30 C31 . 1.376(5) ?
C30 H30 . 0.9300 ?
C31 C32 . 1.381(6) ?
C31 H31 . 0.9300 ?
C32 C33 . 1.371(6) ?
C32 H32 . 0.9300 ?
C33 C34 . 1.382(5) ?
C33 H33 . 0.9300 ?
C34 H34 . 0.9300 ?
N4 C44 . 1.341(4) ?
N4 C40 . 1.342(4) ?
C40 C41 . 1.372(5) ?
C40 H40 . 0.9300 ?
C41 C42 . 1.388(5) ?
C41 H41 . 0.9300 ?
C42 C43 . 1.379(5) ?
C42 H42 . 0.9300 ?
C43 C44 . 1.387(5) ?
C43 H43 . 0.9300 ?
C44 H44 . 0.9300 ?
N5 C54 . 1.342(4) ?
N5 C50 . 1.346(4) ?
C50 C51 . 1.389(5) ?
C50 H50 . 0.9300 ?
C51 C52 . 1.381(6) ?
C51 H51 . 0.9300 ?
C52 C53 . 1.391(6) ?
C52 H52 . 0.9300 ?
C53 C54 . 1.385(5) ?
C53 H53 . 0.9300 ?
C54 H54 . 0.9300 ?
N6 C60 . 1.341(4) ?
N6 C64 . 1.345(5) ?
C60 C61 . 1.377(5) ?
C60 H60 . 0.9300 ?
C61 C62 . 1.378(6) ?
C61 H61 . 0.9300 ?
C62 C63 . 1.380(6) ?
C62 H62 . 0.9300 ?
C63 C64 . 1.379(5) ?
C63 H63 . 0.9300 ?
C64 H64 . 0.9300 ?
N7 C74 . 1.341(5) ?
N7 C70 . 1.343(4) ?
C70 C71 . 1.377(5) ?
C70 H70 . 0.9300 ?
C71 C72 . 1.374(5) ?
C71 H71 . 0.9300 ?
C72 C73 . 1.385(5) ?
C72 H72 . 0.9300 ?
C73 C74 . 1.392(5) ?
C73 H73 . 0.9300 ?
C74 H74 . 0.9300 ?
N8 C83 . 1.336(4) ?
N8 C80 . 1.341(4) ?
C80 C81 . 1.389(5) ?
C80 H80 . 0.9300 ?
C81 C82 . 1.385(5) ?
C81 H81 . 0.9300 ?
C82 C84 . 1.385(5) ?
C82 H82 . 0.9300 ?
C83 C84 . 1.385(5) ?
C83 H83 . 0.9300 ?
C84 H84 . 0.9300 ?
N9 C94 . 1.338(5) ?
N9 C90 . 1.339(4) ?
C90 C91 . 1.373(6) ?
C90 H90 . 0.9300 ?
C91 C92 . 1.376(7) ?
C91 H91 . 0.9300 ?
C92 C93 . 1.394(6) ?
C92 H92 . 0.9300 ?
C93 C94 . 1.377(5) ?
C93 H93 . 0.9300 ?
C94 H94 . 0.9300 ?
N10 C104 . 1.338(5) ?
N10 C100 . 1.339(5) ?
C100 C101 . 1.383(5) ?
C100 H100 . 0.9300 ?
C101 C102 . 1.372(6) ?
C101 H101 . 0.9300 ?
C102 C103 . 1.377(6) ?
C102 H102 . 0.9300 ?
C103 C104 . 1.393(5) ?
C103 H103 . 0.9300 ?
C104 H104 . 0.9300 ?
N11 C114 . 1.345(5) ?
N11 C110 . 1.350(5) ?
C110 C111 . 1.379(5) ?
C110 H110 . 0.9300 ?
C111 C112 . 1.385(6) ?
C111 H111 . 0.9300 ?
C112 C113 . 1.381(6) ?
C112 H112 . 0.9300 ?
C113 C114 . 1.383(5) ?
C113 H113 . 0.9300 ?
C114 H114 . 0.9300 ?
N12 C124 . 1.342(4) ?
N12 C120 . 1.347(4) ?
C120 C121 . 1.385(5) ?
C120 H120 . 0.9300 ?
C121 C122 . 1.386(5) ?
C121 H121 . 0.9300 ?
C122 C123 . 1.381(6) ?
C122 H122 . 0.9300 ?
C123 C124 . 1.375(5) ?
C123 H123 . 0.9300 ?
C124 H124 . 0.9300 ?
N13 C134 . 1.344(4) ?
N13 C130 . 1.344(4) ?
C130 C131 . 1.386(5) ?
C130 H130 . 0.9300 ?
C131 C132 . 1.373(5) ?
C131 H131 . 0.9300 ?
C132 C133 . 1.388(5) ?
C132 H132 . 0.9300 ?
C133 C134 . 1.383(5) ?
C133 H133 . 0.9300 ?
C134 H134 . 0.9300 ?
N14 C144 . 1.344(5) ?
N14 C140 . 1.345(5) ?
C140 C141 . 1.386(5) ?
C140 H140 . 0.9300 ?
C141 C142 . 1.378(6) ?
C141 H141 . 0.9300 ?
C142 C143 . 1.384(6) ?
C142 H142 . 0.9300 ?
C143 C144 . 1.370(6) ?
C143 H143 . 0.9300 ?
C144 H144 . 0.9300 ?
N15 C150 . 1.331(5) ?
N15 C154 . 1.339(5) ?
C150 C151 . 1.386(5) ?
C150 H150 . 0.9300 ?
C151 C152 . 1.380(6) ?
C151 H151 . 0.9300 ?
C152 C153 . 1.371(6) ?
C152 H152 . 0.9300 ?
C153 C154 . 1.388(5) ?
C153 H153 . 0.9300 ?
C154 H154 . 0.9300 ?
N16 C160 . 1.339(5) ?
N16 C163 . 1.340(4) ?
C160 C161 . 1.382(5) ?
C160 H160 . 0.9300 ?
C161 C162 . 1.387(6) ?
C161 H161 . 0.9300 ?
C162 C164 . 1.378(6) ?
C162 H162 . 0.9300 ?
C163 C164 . 1.379(5) ?
C163 H163 . 0.9300 ?
C164 H164 . 0.9300 ?
P1 F5 . 1.587(2) ?
P1 F1 . 1.587(3) ?
P1 F2 . 1.589(3) ?
P1 F6 . 1.595(2) ?
P1 F3 . 1.597(2) ?
P1 F4 . 1.598(3) ?
P2 F11B . 1.533(6) ?
P2 F8 . 1.557(4) ?
P2 F12B . 1.557(7) ?
P2 F9 . 1.564(4) ?
P2 F10 . 1.596(2) ?
P2 F7 . 1.600(4) ?
P2 F7B . 1.624(5) ?
P2 F12 . 1.632(5) ?
P2 F8B . 1.645(5) ?
P2 F9B . 1.649(5) ?
P2 F11 . 1.662(4) ?
P3 F18 . 1.588(3) ?
P3 F17 . 1.589(3) ?
P3 F13 . 1.597(2) ?
P3 F16 . 1.598(2) ?
P3 F15 . 1.599(2) ?
P3 F14 . 1.600(3) ?
P4 F23 . 1.562(4) ?
P4 F20B . 1.564(5) ?
P4 F22B . 1.574(5) ?
P4 F24B . 1.592(5) ?
P4 F21 . 1.593(4) ?
P4 F24 . 1.596(4) ?
P4 F19 . 1.602(4) ?
P4 F22 . 1.608(4) ?
P4 F21B . 1.623(5) ?
P4 F19B . 1.627(5) ?
P4 F23B . 1.627(5) ?
P4 F20 . 1.631(4) ?
